data_4505146
loop_
_publ_author_name
'Natarajan, Arunkumar'
'Mague, Joel T.'
'Ramamurthy, V.'

_publ_section_title
;
 Viability of a Covalent Chiral Auxiliary Method to Induce Asymmetric
 Induction in Solid-State Photoreactions Explored
;
_journal_issue 6
_journal_name_full 'Crystal Growth &amp; Design'
_journal_page_first 2348
_journal_paper_doi 10.1021/cg0501175
_journal_volume 5
_journal_year 2005
_chemical_formula_moiety 'C27 H31 N O2'
_chemical_formula_sum 'C27 H31 N O2'
_chemical_formula_weight 401.53
_chemical_name_systematic
; 
 (R)-N-(1-cyclohexylethyl)-4-(1,2,3,4-tetrahydro-1,4-
 methanonaphthalene-9-carbonyl)benzamide 
;
_space_group_IT_number 19
_symmetry_cell_setting orthorhombic
_symmetry_space_group_name_Hall 'P 2ac 2ab'
_symmetry_space_group_name_H-M 'P 21 21 21'
_atom_sites_solution_hydrogens geom
_atom_sites_solution_primary direct
_atom_sites_solution_secondary difmap
_audit_creation_method SHELXL-97
_cell_angle_alpha 90.00
_cell_angle_beta 90.00
_cell_angle_gamma 90.00
_cell_formula_units_Z 4
_cell_length_a 5.419(1)
_cell_length_b 10.052(2)
_cell_length_c 39.197(7)
_cell_measurement_reflns_used 4414
_cell_measurement_temperature 100(2)
_cell_measurement_theta_max 27.037
_cell_measurement_theta_min 2.277
_cell_volume 2135.1(7)
_computing_cell_refinement 'Bruker SMART'
_computing_data_collection 'Bruker SMART'
_computing_data_reduction 'Bruker SAINT'
_computing_molecular_graphics 'Bruker SHELXTL'
_computing_publication_material 'Bruker SHELXTL'
_computing_structure_refinement 'SHELXL-97 (Sheldrick, 1997)'
_computing_structure_solution 'SHELXS-97 (Sheldrick, 1990)'
_diffrn_ambient_temperature 100(2)
_diffrn_measured_fraction_theta_full 0.990
_diffrn_measured_fraction_theta_max 0.990
_diffrn_measurement_device_type 'CCD area detector'
_diffrn_measurement_method 'phi and omega scans'
_diffrn_radiation_monochromator graphite
_diffrn_radiation_source 'fine-focus sealed tube'
_diffrn_radiation_type MoK\a
_diffrn_radiation_wavelength 0.71073
_diffrn_reflns_av_R_equivalents 0.1195
_diffrn_reflns_av_sigmaI/netI 0.1309
_diffrn_reflns_limit_h_max 7
_diffrn_reflns_limit_h_min -7
_diffrn_reflns_limit_k_max 12
_diffrn_reflns_limit_k_min -12
_diffrn_reflns_limit_l_max 50
_diffrn_reflns_limit_l_min -50
_diffrn_reflns_number 18240
_diffrn_reflns_theta_full 27.75
_diffrn_reflns_theta_max 27.75
_diffrn_reflns_theta_min 2.08
_exptl_absorpt_coefficient_mu 0.078
_exptl_absorpt_correction_T_max 0.9992
_exptl_absorpt_correction_T_min 0.9735
_exptl_absorpt_correction_type multi-scan
_exptl_absorpt_process_details SADABS
_exptl_crystal_colour Colorless
_exptl_crystal_density_diffrn 1.249
_exptl_crystal_density_method 'not measured'
_exptl_crystal_description Plate
_exptl_crystal_F_000 864
_exptl_crystal_size_max 0.35
_exptl_crystal_size_mid 0.11
_exptl_crystal_size_min 0.01
_refine_diff_density_max 0.391
_refine_diff_density_min -0.279
_refine_diff_density_rms 0.067
_refine_ls_abs_structure_details 'Flack H D (1983), Acta Cryst. A39, 876-881'
_refine_ls_abs_structure_Flack 1(3)
_refine_ls_extinction_method none
_refine_ls_goodness_of_fit_ref 1.041
_refine_ls_hydrogen_treatment mixed
_refine_ls_matrix_type full
_refine_ls_number_parameters 272
_refine_ls_number_reflns 4919
_refine_ls_number_restraints 0
_refine_ls_restrained_S_all 1.041
_refine_ls_R_factor_all 0.1240
_refine_ls_R_factor_gt 0.0764
_refine_ls_shift/su_max 0.001
_refine_ls_shift/su_mean 0.000
_refine_ls_structure_factor_coef Fsqd
_refine_ls_weighting_details 'calc w=1/[\s^2^(Fo^2^)+(0.0693P)^2^+0.2910P] where P=(Fo^2^+2Fc^2^)/3'
_refine_ls_weighting_scheme calc
_refine_ls_wR_factor_gt 0.1564
_refine_ls_wR_factor_ref 0.1765
_reflns_number_gt 3289
_reflns_number_total 4919
_reflns_threshold_expression >2sigma(I)
_cod_data_source_file cg0501175si20050330_101008.cif
_cod_data_source_block vr125_(Compound_2b)
_cod_depositor_comments
;
The following automatic conversions were performed:

'_symmetry_cell_setting' value 'Orthorhombic' changed to
'orthorhombic' according to
/home/saulius/struct/CIF-dictionaries/cif_core.dic dictionary named
'cif_core.dic' version 2.4.1 from 2010-06-29.

Automatic conversion script
Id: cif_fix_values 1715 2011-07-08 13:25:40Z adriana 
;
_cod_original_sg_symbol_H-M P2(1)2(1)2(1)
_cod_database_code 4505146

loop_
_symmetry_equiv_pos_as_xyz
'x, y, z'
'-x+1/2, -y, z+1/2'
'-x, y+1/2, -z+1/2'
'x+1/2, -y+1/2, -z'

loop_
_atom_site_label
_atom_site_type_symbol
_atom_site_fract_x
_atom_site_fract_y
_atom_site_fract_z
_atom_site_U_iso_or_equiv
_atom_site_adp_type
_atom_site_occupancy
_atom_site_symmetry_multiplicity
_atom_site_calc_flag
_atom_site_refinement_flags
O1 O 0.5695(5) 0.6894(3) 0.73133(7) 0.0343(7) Uani 1 1 d .
O2 O 1.0876(4) 0.3500(2) 0.87585(6) 0.0242(6) Uani 1 1 d .
N1 N 0.6767(5) 0.3390(3) 0.88703(7) 0.0219(6) Uani 1 1 d .
H1N H 0.5199 0.3662 0.8815 0.026 Uiso 1 1 d R
C1 C 0.8348(7) 0.4655(4) 0.64448(9) 0.0238(8) Uani 1 1 d .
C2 C 0.9256(7) 0.4702(4) 0.61194(9) 0.0295(9) Uani 1 1 d .
H2 H 0.9229 0.5507 0.5992 0.035 Uiso 1 1 calc R
C3 C 1.0222(8) 0.3538(4) 0.59789(10) 0.0352(10) Uani 1 1 d .
H3 H 1.0901 0.3556 0.5755 0.042 Uiso 1 1 calc R
C4 C 1.0206(7) 0.2356(4) 0.61604(11) 0.0364(10) Uani 1 1 d .
H4 H 1.0859 0.1572 0.6059 0.044 Uiso 1 1 calc R
C5 C 0.9249(7) 0.2304(4) 0.64881(10) 0.0299(9) Uani 1 1 d .
H5 H 0.9210 0.1492 0.6612 0.036 Uiso 1 1 calc R
C6 C 0.8353(6) 0.3464(3) 0.66295(9) 0.0214(8) Uani 1 1 d .
C7 C 0.7184(6) 0.3749(3) 0.69685(9) 0.0229(8) Uani 1 1 d .
H7 H 0.7598 0.3118 0.7157 0.027 Uiso 1 1 calc R
C8 C 0.4383(6) 0.3982(4) 0.69011(10) 0.0274(9) Uani 1 1 d .
H8A H 0.3649 0.3225 0.6775 0.033 Uiso 1 1 calc R
H8B H 0.3471 0.4110 0.7117 0.033 Uiso 1 1 calc R
C9 C 0.4355(6) 0.5273(3) 0.66813(9) 0.0262(8) Uani 1 1 d .
H9A H 0.3716 0.5092 0.6449 0.031 Uiso 1 1 calc R
H9B H 0.3327 0.5970 0.6789 0.031 Uiso 1 1 calc R
C10 C 0.7102(6) 0.5697(3) 0.66695(9) 0.0219(8) Uani 1 1 d .
H10 H 0.7433 0.6648 0.6610 0.026 Uiso 1 1 calc R
C11 C 0.8015(6) 0.5228(3) 0.70217(9) 0.0209(7) Uani 1 1 d .
H11 H 0.9856 0.5279 0.7032 0.025 Uiso 1 1 calc R
C12 C 0.6922(7) 0.5876(3) 0.73301(9) 0.0228(8) Uani 1 1 d .
C13 C 0.7352(6) 0.5238(3) 0.76709(9) 0.0208(7) Uani 1 1 d .
C14 C 0.5671(6) 0.5456(3) 0.79322(8) 0.0204(7) Uani 1 1 d .
H14 H 0.4257 0.5990 0.7891 0.024 Uiso 1 1 calc R
C15 C 0.6025(6) 0.4908(3) 0.82513(9) 0.0213(8) Uani 1 1 d .
H15 H 0.4841 0.5047 0.8426 0.026 Uiso 1 1 calc R
C16 C 0.8123(6) 0.4150(3) 0.83154(8) 0.0199(7) Uani 1 1 d .
C17 C 0.9793(6) 0.3931(3) 0.80547(9) 0.0211(7) Uani 1 1 d .
H17 H 1.1227 0.3414 0.8098 0.025 Uiso 1 1 calc R
C18 C 0.9421(7) 0.4445(3) 0.77340(9) 0.0228(8) Uani 1 1 d .
H18 H 1.0564 0.4262 0.7556 0.027 Uiso 1 1 calc R
C19 C 0.8705(6) 0.3645(3) 0.86674(9) 0.0204(8) Uani 1 1 d .
C20 C 0.7025(7) 0.3054(3) 0.92304(8) 0.0221(8) Uani 1 1 d .
H20 H 0.8755 0.2739 0.9267 0.027 Uiso 1 1 calc R
C21 C 0.5313(8) 0.1903(4) 0.93111(10) 0.0305(9) Uani 1 1 d .
H21A H 0.3608 0.2160 0.9260 0.046 Uiso 1 1 calc R
H21B H 0.5455 0.1674 0.9553 0.046 Uiso 1 1 calc R
H21C H 0.5770 0.1131 0.9172 0.046 Uiso 1 1 calc R
C22 C 0.6642(6) 0.4306(3) 0.94529(8) 0.0194(7) Uani 1 1 d .
H22 H 0.7894 0.4973 0.9376 0.023 Uiso 1 1 calc R
C23 C 0.7153(7) 0.4039(4) 0.98261(9) 0.0259(8) Uani 1 1 d .
H23A H 0.8842 0.3676 0.9851 0.031 Uiso 1 1 calc R
H23B H 0.5979 0.3360 0.9911 0.031 Uiso 1 1 calc R
C24 C 0.6915(7) 0.5294(4) 1.00434(9) 0.0302(9) Uani 1 1 d .
H24A H 0.7144 0.5063 1.0287 0.036 Uiso 1 1 calc R
H24B H 0.8222 0.5934 0.9979 0.036 Uiso 1 1 calc R
C25 C 0.4395(7) 0.5939(4) 0.99948(9) 0.0305(9) Uani 1 1 d .
H25A H 0.3098 0.5341 1.0085 0.037 Uiso 1 1 calc R
H25B H 0.4328 0.6783 1.0125 0.037 Uiso 1 1 calc R
C26 C 0.3898(8) 0.6218(4) 0.96197(10) 0.0325(9) Uani 1 1 d .
H26A H 0.5086 0.6890 0.9536 0.039 Uiso 1 1 calc R
H26B H 0.2214 0.6586 0.9593 0.039 Uiso 1 1 calc R
C27 C 0.4135(7) 0.4952(4) 0.94073(9) 0.0288(9) Uani 1 1 d .
H27A H 0.2832 0.4316 0.9476 0.035 Uiso 1 1 calc R
H27B H 0.3888 0.5171 0.9163 0.035 Uiso 1 1 calc R

loop_
_atom_site_aniso_label
_atom_site_aniso_U_11
_atom_site_aniso_U_22
_atom_site_aniso_U_33
_atom_site_aniso_U_23
_atom_site_aniso_U_13
_atom_site_aniso_U_12
O1 0.0389(16) 0.0258(14) 0.0381(16) 0.0047(12) 0.0057(13) 0.0128(13)
O2 0.0178(12) 0.0261(13) 0.0287(14) -0.0010(11) 0.0002(11) 0.0020(11)
N1 0.0191(15) 0.0203(16) 0.0264(17) -0.0009(12) 0.0027(13) 0.0021(13)
C1 0.0203(18) 0.0226(19) 0.028(2) -0.0011(15) -0.0034(15) 0.0024(15)
C2 0.027(2) 0.030(2) 0.032(2) 0.0025(17) -0.0062(17) 0.0019(17)
C3 0.036(2) 0.041(3) 0.029(2) -0.0046(18) -0.0032(17) 0.006(2)
C4 0.036(2) 0.034(2) 0.040(3) -0.0095(19) -0.0087(19) 0.0085(19)
C5 0.030(2) 0.021(2) 0.039(2) -0.0019(16) -0.0018(18) 0.0032(17)
C6 0.0151(16) 0.0172(18) 0.032(2) 0.0019(14) -0.0060(14) -0.0027(14)
C7 0.0178(16) 0.0189(19) 0.032(2) 0.0022(15) -0.0025(15) -0.0015(14)
C8 0.0177(17) 0.0210(19) 0.044(2) 0.0070(16) 0.0013(17) -0.0023(15)
C9 0.0201(17) 0.0190(19) 0.039(2) 0.0042(16) 0.0003(17) -0.0010(15)
C10 0.0191(17) 0.0126(17) 0.034(2) 0.0035(14) 0.0004(15) -0.0007(14)
C11 0.0177(16) 0.0158(17) 0.029(2) 0.0016(14) 0.0023(15) -0.0013(14)
C12 0.0242(17) 0.0192(18) 0.025(2) 0.0037(15) 0.0041(16) -0.0006(15)
C13 0.0197(17) 0.0136(17) 0.029(2) -0.0015(14) 0.0028(14) -0.0016(14)
C14 0.0174(17) 0.0160(18) 0.0277(19) -0.0031(14) 0.0000(15) 0.0007(14)
C15 0.0183(17) 0.0198(18) 0.026(2) -0.0051(14) 0.0061(14) -0.0024(14)
C16 0.0214(17) 0.0137(17) 0.0246(19) -0.0030(14) 0.0011(15) -0.0021(14)
C17 0.0184(16) 0.0182(18) 0.027(2) -0.0001(14) 0.0019(15) 0.0007(14)
C18 0.0237(18) 0.0170(18) 0.028(2) -0.0066(14) 0.0062(16) 0.0006(15)
C19 0.0173(17) 0.0127(17) 0.031(2) -0.0074(14) 0.0010(14) -0.0017(13)
C20 0.0184(17) 0.0198(18) 0.028(2) -0.0014(15) 0.0025(15) -0.0002(15)
C21 0.038(2) 0.023(2) 0.031(2) 0.0016(16) 0.0037(18) -0.0069(18)
C22 0.0181(17) 0.0171(17) 0.0229(19) 0.0008(13) 0.0013(14) -0.0010(14)
C23 0.0280(19) 0.0197(19) 0.030(2) -0.0024(15) -0.0015(16) 0.0025(16)
C24 0.038(2) 0.0227(19) 0.030(2) -0.0012(16) -0.0053(18) 0.0060(18)
C25 0.035(2) 0.025(2) 0.031(2) -0.0053(17) -0.0010(18) 0.0051(18)
C26 0.034(2) 0.022(2) 0.041(2) -0.0028(17) -0.0024(18) 0.0132(17)
C27 0.029(2) 0.026(2) 0.032(2) -0.0049(16) -0.0037(16) 0.0108(18)

loop_
_atom_type_symbol
_atom_type_description
_atom_type_scat_dispersion_real
_atom_type_scat_dispersion_imag
_atom_type_scat_source
C C 0.0033 0.0016 'International Tables Vol C Tables 4.2.6.8 and 6.1.1.4'
H H 0.0000 0.0000 'International Tables Vol C Tables 4.2.6.8 and 6.1.1.4'
N N 0.0061 0.0033 'International Tables Vol C Tables 4.2.6.8 and 6.1.1.4'
O O 0.0106 0.0060 'International Tables Vol C Tables 4.2.6.8 and 6.1.1.4'

loop_
_geom_angle_atom_site_label_1
_geom_angle_atom_site_label_2
_geom_angle_atom_site_label_3
_geom_angle
C19 N1 C20 122.9(3)
C2 C1 C6 120.8(3)
C2 C1 C10 132.3(3)
C6 C1 C10 106.8(3)
C1 C2 C3 118.2(4)
C4 C3 C2 121.0(4)
C3 C4 C5 120.7(4)
C6 C5 C4 118.2(3)
C5 C6 C1 121.1(3)
C5 C6 C7 131.8(3)
C1 C6 C7 107.1(3)
C6 C7 C8 106.9(3)
C6 C7 C11 100.2(3)
C8 C7 C11 99.2(3)
C9 C8 C7 103.2(3)
C10 C9 C8 103.7(3)
C1 C10 C11 99.5(3)
C1 C10 C9 104.7(3)
C11 C10 C9 101.4(3)
C12 C11 C10 117.7(3)
C12 C11 C7 114.0(3)
C10 C11 C7 94.5(3)
O1 C12 C11 122.4(3)
O1 C12 C13 119.4(3)
C11 C12 C13 118.2(3)
C14 C13 C18 119.1(3)
C14 C13 C12 119.2(3)
C18 C13 C12 121.7(3)
C15 C14 C13 121.0(3)
C14 C15 C16 119.7(3)
C17 C16 C15 119.2(3)
C17 C16 C19 119.1(3)
C15 C16 C19 121.5(3)
C18 C17 C16 121.4(3)
C17 C18 C13 119.6(3)
O2 C19 N1 123.4(3)
O2 C19 C16 120.3(3)
N1 C19 C16 116.4(3)
N1 C20 C21 108.7(3)
N1 C20 C22 110.1(3)
C21 C20 C22 114.9(3)
C23 C22 C27 110.8(3)
C23 C22 C20 112.1(3)
C27 C22 C20 113.7(3)
C22 C23 C24 112.1(3)
C25 C24 C23 110.9(3)
C26 C25 C24 111.0(3)
C25 C26 C27 111.0(3)
C22 C27 C26 111.6(3)

loop_
_geom_bond_atom_site_label_1
_geom_bond_atom_site_label_2
_geom_bond_distance
O1 C12 1.222(4)
O2 C19 1.238(4)
N1 C19 1.342(4)
N1 C20 1.458(4)
C1 C2 1.368(5)
C1 C6 1.399(5)
C1 C10 1.526(5)
C2 C3 1.396(5)
C3 C4 1.384(6)
C4 C5 1.386(5)
C5 C6 1.379(5)
C6 C7 1.500(5)
C7 C8 1.558(5)
C7 C11 1.567(5)
C8 C9 1.558(5)
C9 C10 1.549(5)
C10 C11 1.540(5)
C11 C12 1.496(5)
C12 C13 1.500(5)
C13 C14 1.388(5)
C13 C18 1.398(5)
C14 C15 1.380(5)
C15 C16 1.391(5)
C16 C17 1.383(5)
C16 C19 1.503(5)
C17 C18 1.374(5)
C20 C21 1.516(5)
C20 C22 1.546(5)
C22 C23 1.513(5)
C22 C27 1.516(5)
C23 C24 1.528(5)
C24 C25 1.524(5)
C25 C26 1.521(5)
C26 C27 1.526(5)

loop_
_geom_hbond_atom_site_label_D
_geom_hbond_atom_site_label_H
_geom_hbond_atom_site_label_A
_geom_hbond_distance_DH
_geom_hbond_distance_HA
_geom_hbond_distance_DA
_geom_hbond_angle_DHA
_geom_hbond_site_symmetry_A
N1 H1N O2 0.92 2.36 3.224(4) 156.9 1_455

loop_
_geom_torsion_atom_site_label_1
_geom_torsion_atom_site_label_2
_geom_torsion_atom_site_label_3
_geom_torsion_atom_site_label_4
_geom_torsion
C6 C1 C2 C3 -1.0(5)
C10 C1 C2 C3 -177.5(4)
C1 C2 C3 C4 1.6(6)
C2 C3 C4 C5 -0.6(6)
C3 C4 C5 C6 -1.1(6)
C4 C5 C6 C1 1.7(5)
C4 C5 C6 C7 179.0(4)
C2 C1 C6 C5 -0.6(5)
C10 C1 C6 C5 176.7(3)
C2 C1 C6 C7 -178.5(3)
C10 C1 C6 C7 -1.2(4)
C5 C6 C7 C8 -107.0(4)
C1 C6 C7 C8 70.6(3)
C5 C6 C7 C11 150.1(4)
C1 C6 C7 C11 -32.4(3)
C6 C7 C8 C9 -65.1(3)
C11 C7 C8 C9 38.7(3)
C7 C8 C9 C10 -4.1(4)
C2 C1 C10 C11 -148.2(4)
C6 C1 C10 C11 34.9(3)
C2 C1 C10 C9 107.3(4)
C6 C1 C10 C9 -69.6(3)
C8 C9 C10 C1 70.3(3)
C8 C9 C10 C11 -32.8(3)
C1 C10 C11 C12 -171.5(3)
C9 C10 C11 C12 -64.3(3)
C1 C10 C11 C7 -51.4(3)
C9 C10 C11 C7 55.8(3)
C6 C7 C11 C12 174.3(3)
C8 C7 C11 C12 65.1(4)
C6 C7 C11 C10 51.3(3)
C8 C7 C11 C10 -57.9(3)
C10 C11 C12 O1 -13.1(5)
C7 C11 C12 O1 -122.3(4)
C10 C11 C12 C13 166.6(3)
C7 C11 C12 C13 57.3(4)
O1 C12 C13 C14 25.2(5)
C11 C12 C13 C14 -154.5(3)
O1 C12 C13 C18 -153.9(3)
C11 C12 C13 C18 26.4(5)
C18 C13 C14 C15 0.3(5)
C12 C13 C14 C15 -178.7(3)
C13 C14 C15 C16 1.5(5)
C14 C15 C16 C17 -1.6(5)
C14 C15 C16 C19 174.0(3)
C15 C16 C17 C18 -0.1(5)
C19 C16 C17 C18 -175.8(3)
C16 C17 C18 C13 1.9(5)
C14 C13 C18 C17 -2.0(5)
C12 C13 C18 C17 177.1(3)
C20 N1 C19 O2 6.8(5)
C20 N1 C19 C16 -172.3(3)
C17 C16 C19 O2 26.9(5)
C15 C16 C19 O2 -148.8(3)
C17 C16 C19 N1 -154.0(3)
C15 C16 C19 N1 30.3(4)
C19 N1 C20 C21 -136.2(3)
C19 N1 C20 C22 97.1(4)
N1 C20 C22 C23 -174.0(3)
C21 C20 C22 C23 62.8(4)
N1 C20 C22 C27 59.3(4)
C21 C20 C22 C27 -63.8(4)
C27 C22 C23 C24 -55.0(4)
C20 C22 C23 C24 176.8(3)
C22 C23 C24 C25 55.1(4)
C23 C24 C25 C26 -55.0(4)
C24 C25 C26 C27 55.7(4)
C23 C22 C27 C26 55.3(4)
C20 C22 C27 C26 -177.3(3)
C25 C26 C27 C22 -56.1(4)
